data_7218540
loop_
_publ_author_name
'Babu Nanubolu, Jagadeesh'
'Sridhar, Balasubramanian'
'Ravikumar, Krishnan'

_publ_section_title
;
 Understanding the amino &#x2194; imino tautomeric preference in
 (imidazole)imidazolidine-N-aryl(alkyl) systems: a case study of
 moxonidine drug and insights from the Cambridge structural database (CSD)
;
_journal_issue 46
_journal_name_full CrystEngComm
_journal_page_first 10602
_journal_paper_doi 10.1039/C4CE01541J
_journal_volume 16
_journal_year 2014
_chemical_formula_moiety 'C9 H12 Cl N5 O'
_chemical_formula_sum 'C9 H12 Cl N5 O'
_chemical_formula_weight 241.69
_chemical_name_common Moxonidine
_chemical_name_systematic 4-chloro-N-(4,5-dihydro-1H-imidazol-2-yl)-6-methoxy-2-methylpyrimidin-5-amine
_space_group_IT_number 15
_symmetry_cell_setting monoclinic
_symmetry_space_group_name_Hall '-C 2yc'
_symmetry_space_group_name_H-M 'C 1 2/c 1'
_atom_sites_solution_hydrogens geom
_atom_sites_solution_primary direct
_atom_sites_solution_secondary difmap
_audit_creation_method SHELXL-97
_cell_angle_alpha 90.00
_cell_angle_beta 109.820(2)
_cell_angle_gamma 90.00
_cell_formula_units_Z 8
_cell_length_a 21.293(2)
_cell_length_b 7.8312(9)
_cell_length_c 13.9098(16)
_cell_measurement_reflns_used 5863
_cell_measurement_temperature 294(2)
_cell_measurement_theta_max 27.97
_cell_measurement_theta_min 2.79
_cell_volume 2182.1(4)
_computing_cell_refinement 'Bruker SMART'
_computing_data_collection 'Bruker SMART'
_computing_data_reduction 'Bruker SAINT'
_computing_molecular_graphics 'Bruker SHELXTL'
_computing_publication_material 'Bruker SHELXTL'
_computing_structure_refinement 'SHELXL-97 (Sheldrick, 1997)'
_computing_structure_solution 'SHELXS-97 (Sheldrick, 1990)'
_diffrn_ambient_temperature 294(2)
_diffrn_measured_fraction_theta_full 1.000
_diffrn_measured_fraction_theta_max 1.000
_diffrn_measurement_device_type 'CCD area detector'
_diffrn_measurement_method 'phi and omega scans'
_diffrn_radiation_monochromator graphite
_diffrn_radiation_source 'fine-focus sealed tube'
_diffrn_radiation_type MoK\a
_diffrn_radiation_wavelength 0.71073
_diffrn_reflns_av_R_equivalents 0.0246
_diffrn_reflns_av_sigmaI/netI 0.0182
_diffrn_reflns_limit_h_max 26
_diffrn_reflns_limit_h_min -26
_diffrn_reflns_limit_k_max 9
_diffrn_reflns_limit_k_min -9
_diffrn_reflns_limit_l_max 17
_diffrn_reflns_limit_l_min -17
_diffrn_reflns_number 11106
_diffrn_reflns_theta_full 26.25
_diffrn_reflns_theta_max 26.25
_diffrn_reflns_theta_min 2.03
_exptl_absorpt_coefficient_mu 0.337
_exptl_absorpt_correction_T_max 0.970
_exptl_absorpt_correction_T_min 0.930
_exptl_absorpt_correction_type multi-scan
_exptl_absorpt_process_details 'Bruker AXS SADABS program'
_exptl_crystal_colour colourless
_exptl_crystal_density_diffrn 1.471
_exptl_crystal_density_method 'not measured'
_exptl_crystal_description needle
_exptl_crystal_F_000 1008
_exptl_crystal_size_max 0.48
_exptl_crystal_size_mid 0.18
_exptl_crystal_size_min 0.09
_refine_diff_density_max 0.447
_refine_diff_density_min -0.221
_refine_diff_density_rms 0.055
_refine_ls_extinction_method none
_refine_ls_goodness_of_fit_ref 1.271
_refine_ls_hydrogen_treatment mixed
_refine_ls_matrix_type full
_refine_ls_number_parameters 155
_refine_ls_number_reflns 2203
_refine_ls_number_restraints 0
_refine_ls_restrained_S_all 1.271
_refine_ls_R_factor_all 0.0656
_refine_ls_R_factor_gt 0.0640
_refine_ls_shift/su_max 0.001
_refine_ls_shift/su_mean 0.000
_refine_ls_structure_factor_coef Fsqd
_refine_ls_weighting_details 'calc w=1/[\s^2^(Fo^2^)+(0.0493P)^2^+3.9902P] where P=(Fo^2^+2Fc^2^)/3'
_refine_ls_weighting_scheme calc
_refine_ls_wR_factor_gt 0.1480
_refine_ls_wR_factor_ref 0.1490
_reflns_number_gt 2140
_reflns_number_total 2203
_reflns_threshold_expression >2sigma(I)
_cod_data_source_file c4ce01541j2.cif
_cod_data_source_block at71m
_cod_depositor_comments
;
The following automatic conversions were performed:

'_symmetry_cell_setting' value 'Monoclinic' changed to 'monoclinic'
according to
/usr/data/users/saulius/crontab/automatic-downloads/rss-feeds/RSC/lib/dictionaries/cif_core.dic
dictionary named 'cif_core.dic' version 2.4.2 from 2011-04-26.

Automatic conversion script
Id: cif_fix_values 2827 2014-09-09 07:05:25Z andrius 

 Adding full bibliography for 7218540--7218541.cif.
;
_cod_original_cell_volume 2182.0(4)
_cod_original_sg_symbol_H-M 'C2/c  '
_cod_database_code 7218540

loop_
_symmetry_equiv_pos_as_xyz
'x, y, z'
'-x, y, -z+1/2'
'x+1/2, y+1/2, z'
'-x+1/2, y+1/2, -z+1/2'
'-x, -y, -z'
'x, -y, z-1/2'
'-x+1/2, -y+1/2, -z'
'x+1/2, -y+1/2, z-1/2'

loop_
_atom_site_label
_atom_site_type_symbol
_atom_site_fract_x
_atom_site_fract_y
_atom_site_fract_z
_atom_site_U_iso_or_equiv
_atom_site_adp_type
_atom_site_occupancy
_atom_site_symmetry_multiplicity
_atom_site_calc_flag
_atom_site_refinement_flags
C1 C 0.39263(12) 0.3567(4) 0.0843(2) 0.0365(6) Uani 1 1 d .
C2 C 0.50452(12) 0.3368(4) 0.1252(2) 0.0390(6) Uani 1 1 d .
C3 C 0.45850(12) 0.5980(3) 0.11147(19) 0.0361(6) Uani 1 1 d .
C4 C 0.39488(12) 0.5356(3) 0.08878(18) 0.0342(6) Uani 1 1 d .
C5 C 0.32797(15) 0.1051(4) 0.0561(3) 0.0597(9) Uani 1 1 d .
H5A H 0.3490 0.0649 0.0093 0.090 Uiso 1 1 calc R
H5B H 0.2820 0.0709 0.0325 0.090 Uiso 1 1 calc R
H5C H 0.3502 0.0574 0.1226 0.090 Uiso 1 1 calc R
C6 C 0.56484(15) 0.2251(4) 0.1490(3) 0.0548(8) Uani 1 1 d .
H6A H 0.5545 0.1267 0.1052 0.082 Uiso 1 1 calc R
H6B H 0.5782 0.1890 0.2190 0.082 Uiso 1 1 calc R
H6C H 0.6006 0.2877 0.1380 0.082 Uiso 1 1 calc R
C7 C 0.31756(12) 0.6644(3) 0.1440(2) 0.0346(6) Uani 1 1 d .
C8 C 0.24599(16) 0.7348(5) 0.2301(3) 0.0543(8) Uani 1 1 d .
H8A H 0.2149 0.6417 0.2243 0.065 Uiso 1 1 calc R
H8B H 0.2277 0.8389 0.2477 0.065 Uiso 1 1 calc R
C9 C 0.31432(15) 0.6946(5) 0.3071(2) 0.0559(8) Uani 1 1 d .
H9A H 0.3379 0.7976 0.3380 0.067 Uiso 1 1 calc R
H9B H 0.3112 0.6185 0.3603 0.067 Uiso 1 1 calc R
Cl1 Cl 0.47088(4) 0.81726(10) 0.11754(7) 0.0579(3) Uani 1 1 d .
N1 N 0.44532(11) 0.2580(3) 0.10119(18) 0.0406(5) Uani 1 1 d .
N2 N 0.51340(10) 0.5040(3) 0.13083(17) 0.0400(5) Uani 1 1 d .
N3 N 0.33707(10) 0.6362(3) 0.06765(17) 0.0408(6) Uani 1 1 d .
N4 N 0.26173(12) 0.7551(3) 0.1376(2) 0.0449(6) Uani 1 1 d .
N5 N 0.34592(11) 0.6116(3) 0.24195(18) 0.0424(6) Uani 1 1 d .
O3 O 0.33200(9) 0.2852(3) 0.06194(17) 0.0490(5) Uani 1 1 d .
H4N H 0.2330(17) 0.775(4) 0.080(3) 0.045(9) Uiso 1 1 d .
H5N H 0.3837(17) 0.589(4) 0.263(2) 0.046(9) Uiso 1 1 d .

loop_
_atom_site_aniso_label
_atom_site_aniso_U_11
_atom_site_aniso_U_22
_atom_site_aniso_U_33
_atom_site_aniso_U_23
_atom_site_aniso_U_13
_atom_site_aniso_U_12
C1 0.0215(11) 0.0464(15) 0.0382(13) 0.0028(11) 0.0056(10) 0.0005(11)
C2 0.0230(12) 0.0509(16) 0.0402(14) -0.0044(12) 0.0071(10) 0.0049(11)
C3 0.0310(13) 0.0395(14) 0.0352(13) -0.0011(11) 0.0079(10) 0.0011(11)
C4 0.0225(11) 0.0452(15) 0.0317(12) 0.0035(11) 0.0051(9) 0.0053(10)
C5 0.0314(15) 0.059(2) 0.079(2) 0.0086(18) 0.0067(15) -0.0079(14)
C6 0.0287(14) 0.0597(19) 0.069(2) -0.0090(16) 0.0078(13) 0.0117(13)
C7 0.0214(11) 0.0343(13) 0.0443(14) 0.0030(11) 0.0061(10) 0.0003(10)
C8 0.0380(16) 0.063(2) 0.064(2) -0.0025(16) 0.0205(15) 0.0133(14)
C9 0.0407(16) 0.078(2) 0.0490(17) -0.0026(16) 0.0149(13) 0.0122(16)
Cl1 0.0496(5) 0.0455(4) 0.0719(6) -0.0047(4) 0.0120(4) -0.0060(3)
N1 0.0266(11) 0.0425(13) 0.0485(13) -0.0016(10) 0.0073(9) 0.0039(9)
N2 0.0213(10) 0.0505(14) 0.0451(13) -0.0048(11) 0.0072(9) -0.0003(10)
N3 0.0275(11) 0.0487(14) 0.0418(12) 0.0087(10) 0.0060(9) 0.0116(10)
N4 0.0260(11) 0.0535(15) 0.0518(15) 0.0077(12) 0.0088(11) 0.0131(10)
N5 0.0234(11) 0.0583(15) 0.0430(13) 0.0055(11) 0.0080(10) 0.0104(11)
O3 0.0230(9) 0.0517(12) 0.0668(13) 0.0053(10) 0.0080(9) 0.0010(8)

loop_
_atom_type_symbol
_atom_type_description
_atom_type_scat_dispersion_real
_atom_type_scat_dispersion_imag
_atom_type_scat_source
C C 0.0033 0.0016 'International Tables Vol C Tables 4.2.6.8 and 6.1.1.4'
H H 0.0000 0.0000 'International Tables Vol C Tables 4.2.6.8 and 6.1.1.4'
N N 0.0061 0.0033 'International Tables Vol C Tables 4.2.6.8 and 6.1.1.4'
O O 0.0106 0.0060 'International Tables Vol C Tables 4.2.6.8 and 6.1.1.4'
Cl Cl 0.1484 0.1585 'International Tables Vol C Tables 4.2.6.8 and 6.1.1.4'

loop_
_geom_angle_atom_site_label_1
_geom_angle_atom_site_label_2
_geom_angle_atom_site_label_3
_geom_angle
N1 C1 O3 119.4(3)
N1 C1 C4 124.4(2)
O3 C1 C4 116.3(2)
N2 C2 N1 125.1(2)
N2 C2 C6 118.2(2)
N1 C2 C6 116.8(3)
N2 C3 C4 125.5(3)
N2 C3 Cl1 115.4(2)
C4 C3 Cl1 119.0(2)
C3 C4 C1 112.5(2)
C3 C4 N3 125.0(3)
C1 C4 N3 122.4(2)
O3 C5 H5A 109.5
O3 C5 H5B 109.5
H5A C5 H5B 109.5
O3 C5 H5C 109.5
H5A C5 H5C 109.5
H5B C5 H5C 109.5
C2 C6 H6A 109.5
C2 C6 H6B 109.5
H6A C6 H6B 109.5
C2 C6 H6C 109.5
H6A C6 H6C 109.5
H6B C6 H6C 109.5
N3 C7 N5 128.4(2)
N3 C7 N4 123.7(2)
N5 C7 N4 107.9(2)
N4 C8 C9 101.2(2)
N4 C8 H8A 111.5
C9 C8 H8A 111.5
N4 C8 H8B 111.5
C9 C8 H8B 111.5
H8A C8 H8B 109.3
N5 C9 C8 100.9(2)
N5 C9 H9A 111.6
C8 C9 H9A 111.6
N5 C9 H9B 111.6
C8 C9 H9B 111.6
H9A C9 H9B 109.4
C1 N1 C2 116.6(2)
C2 N2 C3 116.0(2)
C7 N3 C4 115.4(2)
C7 N4 C8 110.2(2)
C7 N4 H4N 120(2)
C8 N4 H4N 124(2)
C7 N5 C9 110.4(2)
C7 N5 H5N 120(2)
C9 N5 H5N 120(2)
C1 O3 C5 117.7(2)

loop_
_geom_bond_atom_site_label_1
_geom_bond_atom_site_label_2
_geom_bond_distance
C1 N1 1.316(3)
C1 O3 1.344(3)
C1 C4 1.402(4)
C2 N2 1.321(4)
C2 N1 1.340(3)
C2 C6 1.495(4)
C3 N2 1.330(3)
C3 C4 1.372(3)
C3 Cl1 1.735(3)
C4 N3 1.406(3)
C5 O3 1.413(4)
C5 H5A 0.9600
C5 H5B 0.9600
C5 H5C 0.9600
C6 H6A 0.9600
C6 H6B 0.9600
C6 H6C 0.9600
C7 N3 1.284(3)
C7 N5 1.354(3)
C7 N4 1.361(3)
C8 N4 1.445(4)
C8 C9 1.519(4)
C8 H8A 0.9700
C8 H8B 0.9700
C9 N5 1.453(4)
C9 H9A 0.9700
C9 H9B 0.9700
N4 H4N 0.85(3)
N5 H5N 0.78(3)

loop_
_geom_hbond_atom_site_label_D
_geom_hbond_atom_site_label_H
_geom_hbond_atom_site_label_A
_geom_hbond_distance_DH
_geom_hbond_distance_HA
_geom_hbond_distance_DA
_geom_hbond_angle_DHA
_geom_hbond_site_symmetry_A
N4 H4N N3 0.85(3) 2.20(3) 3.038(3) 172(3) 7_565
N5 H5N N2 0.78(3) 2.29(3) 3.036(3) 162(3) 2_655

loop_
_geom_torsion_atom_site_label_1
_geom_torsion_atom_site_label_2
_geom_torsion_atom_site_label_3
_geom_torsion_atom_site_label_4
_geom_torsion
N2 C3 C4 C1 -2.1(4)
Cl1 C3 C4 C1 178.59(19)
N2 C3 C4 N3 -179.5(2)
Cl1 C3 C4 N3 1.2(4)
N1 C1 C4 C3 0.9(4)
O3 C1 C4 C3 -179.7(2)
N1 C1 C4 N3 178.4(2)
O3 C1 C4 N3 -2.3(4)
N4 C8 C9 N5 -29.3(3)
O3 C1 N1 C2 -178.7(2)
C4 C1 N1 C2 0.7(4)
N2 C2 N1 C1 -1.5(4)
C6 C2 N1 C1 177.4(3)
N1 C2 N2 C3 0.4(4)
C6 C2 N2 C3 -178.4(2)
C4 C3 N2 C2 1.5(4)
Cl1 C3 N2 C2 -179.2(2)
N5 C7 N3 C4 0.9(4)
N4 C7 N3 C4 -178.2(2)
C3 C4 N3 C7 -95.7(3)
C1 C4 N3 C7 87.2(3)
N3 C7 N4 C8 168.3(3)
N5 C7 N4 C8 -10.9(3)
C9 C8 N4 C7 25.9(3)
N3 C7 N5 C9 170.6(3)
N4 C7 N5 C9 -10.2(3)
C8 C9 N5 C7 25.3(3)
N1 C1 O3 C5 -1.0(4)
C4 C1 O3 C5 179.6(3)
